data_1515358
loop_
_publ_author_name
'Camacho-Fernandez, Miguel A.'
'Yen, Max'
'Ziller, Joseph W.'
'Guan, Zhibin'

_publ_section_title
;
 Direct observation of a cationic ruthenium complex for ethylene insertion
 polymerization
;
_journal_issue 7
_journal_name_full 'Chemical Science'
_journal_page_first 2902
_journal_paper_doi 10.1039/c3sc50676b
_journal_volume 4
_journal_year 2013
_chemical_formula_sum 'C10 H14 Cl2 Ru S'
_chemical_formula_weight 338.24
_chemical_name_systematic
;
?
;
_space_group_IT_number 14
_symmetry_cell_setting monoclinic
_symmetry_space_group_name_Hall '-P 2yn'
_symmetry_space_group_name_H-M 'P 1 21/n 1'
_atom_sites_solution_hydrogens difmap
_atom_sites_solution_primary direct
_atom_sites_solution_secondary difmap
_audit_creation_method SHELXTL
_cell_angle_alpha 90.00
_cell_angle_beta 92.9276(5)
_cell_angle_gamma 90.00
_cell_formula_units_Z 4
_cell_length_a 7.0069(4)
_cell_length_b 12.8404(7)
_cell_length_c 12.4298(7)
_cell_measurement_reflns_used 9931
_cell_measurement_temperature 143(2)
_cell_measurement_theta_max 28.31
_cell_measurement_theta_min 2.28
_cell_volume 1116.87(11)
_computing_cell_refinement 'Bruker SAINT'
_computing_data_collection 'Bruker APEX2'
_computing_data_reduction 'Bruker SAINT'
_computing_molecular_graphics 'Bruker SHELXTL'
_computing_publication_material 'Bruker SHELXTL'
_computing_structure_refinement 'SHELXL-97 (Sheldrick, 2008)'
_computing_structure_solution 'SHELXS-97 (Sheldrick, 2008)'
_diffrn_ambient_temperature 143(2)
_diffrn_measured_fraction_theta_full 1.000
_diffrn_measured_fraction_theta_max 0.920
_diffrn_measurement_device_type 'Bruker APEX-II CCD'
_diffrn_measurement_method '\f and \w scans'
_diffrn_radiation_monochromator graphite
_diffrn_radiation_source 'fine-focus sealed tube'
_diffrn_radiation_type MoK\a
_diffrn_radiation_wavelength 0.71073
_diffrn_reflns_av_R_equivalents 0.0185
_diffrn_reflns_av_sigmaI/netI 0.0131
_diffrn_reflns_limit_h_max 8
_diffrn_reflns_limit_h_min -8
_diffrn_reflns_limit_k_max 17
_diffrn_reflns_limit_k_min -16
_diffrn_reflns_limit_l_max 15
_diffrn_reflns_limit_l_min -16
_diffrn_reflns_number 12519
_diffrn_reflns_theta_full 25.50
_diffrn_reflns_theta_max 28.56
_diffrn_reflns_theta_min 2.28
_exptl_absorpt_coefficient_mu 2.024
_exptl_absorpt_correction_T_max 0.6521
_exptl_absorpt_correction_T_min 0.5521
_exptl_absorpt_correction_type numerical
_exptl_absorpt_process_details 'Bruker SADABS'
_exptl_crystal_colour red
_exptl_crystal_density_diffrn 2.012
_exptl_crystal_density_meas ?
_exptl_crystal_density_method 'not measured'
_exptl_crystal_description irregular
_exptl_crystal_F_000 672
_exptl_crystal_size_max 0.33
_exptl_crystal_size_mid 0.25
_exptl_crystal_size_min 0.23
_refine_diff_density_max 0.437
_refine_diff_density_min -0.464
_refine_diff_density_rms 0.075
_refine_ls_extinction_method none
_refine_ls_goodness_of_fit_ref 1.090
_refine_ls_hydrogen_treatment refall
_refine_ls_matrix_type full
_refine_ls_number_parameters 183
_refine_ls_number_reflns 2627
_refine_ls_number_restraints 0
_refine_ls_restrained_S_all 1.090
_refine_ls_R_factor_all 0.0163
_refine_ls_R_factor_gt 0.0159
_refine_ls_shift/su_max 0.001
_refine_ls_shift/su_mean 0.000
_refine_ls_structure_factor_coef Fsqd
_refine_ls_weighting_details 'calc w=1/[\s^2^(Fo^2^)+(0.0232P)^2^+0.6015P] where P=(Fo^2^+2Fc^2^)/3'
_refine_ls_weighting_scheme calc
_refine_ls_wR_factor_gt 0.0410
_refine_ls_wR_factor_ref 0.0413
_reflns_number_gt 2580
_reflns_number_total 2627
_reflns_threshold_expression >2sigma(I)
_cod_data_source_file c3sc50676b.cif
_cod_data_source_block zg29
_cod_depositor_comments
;
The following automatic conversions were performed:

'_symmetry_cell_setting' value 'Monoclinic' changed to 'monoclinic'
according to
/usr/data/users/saulius/automatic-downloads/retrospective/RSC/lib/dictionaries/cif_core.dic
dictionary named 'cif_core.dic' version 2.4.2 from 2011-04-26.

Automatic conversion script
Id: cif_fix_values 2281 2013-09-26 08:29:07Z andrius 

The following automatic conversions were performed:

'_exptl_crystal_density_meas' value 'none' was changed to '?' - the
value is perceived as not measured.

Automatic conversion script
Id: cif_fix_values 3008 2015-01-20 13:52:24Z robertas 
;
_cod_original_sg_symbol_H-M P2(1)/n
_cod_database_code 1515358

loop_
_symmetry_equiv_pos_as_xyz
'x, y, z'
'-x+1/2, y+1/2, -z+1/2'
'-x, -y, -z'
'x-1/2, -y-1/2, z-1/2'

loop_
_atom_site_label
_atom_site_type_symbol
_atom_site_fract_x
_atom_site_fract_y
_atom_site_fract_z
_atom_site_U_iso_or_equiv
_atom_site_adp_type
_atom_site_occupancy
_atom_site_symmetry_multiplicity
_atom_site_calc_flag
Ru1 Ru 0.180074(15) 0.182403(8) 0.837872(8) 0.00929(5) Uani 1 1 d
Cl1 Cl 0.06165(5) 0.35751(3) 0.84917(3) 0.01696(8) Uani 1 1 d
Cl2 Cl 0.49040(5) 0.25854(3) 0.81095(3) 0.01707(8) Uani 1 1 d
S1 S 0.13266(5) 0.21261(3) 0.65056(3) 0.01435(8) Uani 1 1 d
C1 C -0.0594(2) 0.12085(11) 0.92247(11) 0.0135(3) Uani 1 1 d
C2 C 0.0903(2) 0.14447(11) 1.00095(12) 0.0150(3) Uani 1 1 d
C3 C 0.2741(2) 0.10559(11) 0.98943(12) 0.0162(3) Uani 1 1 d
C4 C 0.3107(2) 0.03974(11) 0.90020(12) 0.0152(3) Uani 1 1 d
C5 C 0.1616(2) 0.01213(11) 0.82546(12) 0.0137(3) Uani 1 1 d
C6 C -0.0264(2) 0.05386(11) 0.83537(11) 0.0126(3) Uani 1 1 d
C7 C -0.1848(2) 0.02899(12) 0.75309(12) 0.0158(3) Uani 1 1 d
C8 C -0.1371(2) 0.04487(12) 0.63573(12) 0.0175(3) Uani 1 1 d
C9 C -0.0971(2) 0.15759(13) 0.60649(13) 0.0186(3) Uani 1 1 d
C10 C 0.2926(3) 0.12921(13) 0.58164(13) 0.0212(3) Uani 1 1 d
H1 H -0.179(3) 0.1526(16) 0.9281(16) 0.021(5) Uiso 1 1 d
H2 H 0.064(3) 0.1907(15) 1.0567(17) 0.018(5) Uiso 1 1 d
H3 H 0.374(3) 0.1282(17) 1.0339(17) 0.024(5) Uiso 1 1 d
H4 H 0.427(3) 0.0180(16) 0.8892(16) 0.018(5) Uiso 1 1 d
H5 H 0.192(3) -0.0304(16) 0.7667(15) 0.018(5) Uiso 1 1 d
H7A H -0.221(3) -0.0444(16) 0.7629(15) 0.018(5) Uiso 1 1 d
H7B H -0.294(3) 0.0700(15) 0.7670(15) 0.018(5) Uiso 1 1 d
H8A H -0.037(3) 0.0016(15) 0.6164(15) 0.016(4) Uiso 1 1 d
H8B H -0.251(3) 0.0246(16) 0.5935(16) 0.019(5) Uiso 1 1 d
H9A H -0.189(3) 0.2024(17) 0.6390(17) 0.021(5) Uiso 1 1 d
H9B H -0.100(3) 0.1665(16) 0.5308(18) 0.024(5) Uiso 1 1 d
H10A H 0.277(3) 0.1425(18) 0.5080(19) 0.029(5) Uiso 1 1 d
H10B H 0.271(3) 0.0580(17) 0.5969(16) 0.023(5) Uiso 1 1 d
H10C H 0.416(3) 0.1470(18) 0.6075(18) 0.030(6) Uiso 1 1 d

loop_
_atom_site_aniso_label
_atom_site_aniso_U_11
_atom_site_aniso_U_22
_atom_site_aniso_U_33
_atom_site_aniso_U_23
_atom_site_aniso_U_13
_atom_site_aniso_U_12
Ru1 0.00993(7) 0.00804(7) 0.00995(7) 0.00078(3) 0.00093(4) 0.00014(3)
Cl1 0.01947(17) 0.01002(16) 0.02212(18) 0.00185(13) 0.00818(14) 0.00284(13)
Cl2 0.01168(16) 0.01642(17) 0.02324(18) 0.00106(13) 0.00222(13) -0.00188(12)
S1 0.01991(18) 0.01223(16) 0.01094(16) 0.00149(12) 0.00113(13) -0.00119(13)
C1 0.0151(7) 0.0120(6) 0.0136(6) 0.0020(5) 0.0042(5) -0.0011(5)
C2 0.0228(8) 0.0113(7) 0.0111(6) 0.0008(5) 0.0024(5) -0.0021(6)
C3 0.0207(7) 0.0127(7) 0.0149(7) 0.0044(5) -0.0033(6) -0.0010(6)
C4 0.0154(7) 0.0123(6) 0.0179(7) 0.0051(5) 0.0011(5) 0.0032(5)
C5 0.0184(7) 0.0086(6) 0.0143(6) 0.0023(5) 0.0035(5) 0.0011(5)
C6 0.0155(7) 0.0097(6) 0.0128(6) 0.0019(5) 0.0019(5) -0.0025(5)
C7 0.0145(7) 0.0157(7) 0.0173(7) -0.0016(6) 0.0004(5) -0.0037(6)
C8 0.0190(7) 0.0177(7) 0.0154(7) -0.0029(6) -0.0023(6) -0.0029(6)
C9 0.0215(8) 0.0191(7) 0.0145(7) 0.0020(6) -0.0051(6) -0.0005(6)
C10 0.0276(9) 0.0200(8) 0.0169(8) -0.0027(6) 0.0098(6) -0.0021(6)

loop_
_atom_type_symbol
_atom_type_description
_atom_type_scat_dispersion_real
_atom_type_scat_dispersion_imag
_atom_type_scat_source
C C 0.0033 0.0016 'International Tables Vol C Tables 4.2.6.8 and 6.1.1.4'
H H 0.0000 0.0000 'International Tables Vol C Tables 4.2.6.8 and 6.1.1.4'
S S 0.1246 0.1234 'International Tables Vol C Tables 4.2.6.8 and 6.1.1.4'
Cl Cl 0.1484 0.1585 'International Tables Vol C Tables 4.2.6.8 and 6.1.1.4'
Ru Ru -1.2594 0.8363 'International Tables Vol C Tables 4.2.6.8 and 6.1.1.4'

loop_
_geom_angle_atom_site_label_1
_geom_angle_atom_site_label_2
_geom_angle_atom_site_label_3
_geom_angle
Cnt Ru1 Cl1 128.2
Cnt Ru1 Cl2 129.0
Cnt Ru1 S1 130.5
C4 Ru1 C1 80.94(6)
C4 Ru1 C6 68.67(6)
C1 Ru1 C6 37.69(5)
C4 Ru1 C5 37.59(5)
C1 Ru1 C5 68.14(5)
C6 Ru1 C5 38.12(5)
C4 Ru1 C3 38.15(6)
C1 Ru1 C3 68.11(6)
C6 Ru1 C3 80.97(6)
C5 Ru1 C3 68.12(6)
C4 Ru1 C2 67.74(6)
C1 Ru1 C2 38.03(5)
C6 Ru1 C2 68.18(5)
C5 Ru1 C2 79.99(5)
C3 Ru1 C2 36.94(6)
C4 Ru1 S1 121.62(4)
C1 Ru1 S1 117.54(4)
C6 Ru1 S1 92.87(4)
C5 Ru1 S1 95.12(4)
C3 Ru1 S1 159.66(4)
C2 Ru1 S1 155.12(4)
C4 Ru1 Cl1 155.28(4)
C1 Ru1 Cl1 91.98(4)
C6 Ru1 Cl1 118.38(4)
C5 Ru1 Cl1 156.44(4)
C3 Ru1 Cl1 117.33(4)
C2 Ru1 Cl1 92.14(4)
S1 Ru1 Cl1 82.683(13)
C4 Ru1 Cl2 91.42(4)
C1 Ru1 Cl2 159.03(4)
C6 Ru1 Cl2 153.82(4)
C5 Ru1 Cl2 116.25(4)
C3 Ru1 Cl2 93.87(4)
C2 Ru1 Cl2 121.05(4)
S1 Ru1 Cl2 83.103(13)
Cl1 Ru1 Cl2 86.879(13)
C10 S1 C9 100.89(8)
C10 S1 Ru1 108.14(6)
C9 S1 Ru1 108.09(5)
C6 C1 C2 120.70(13)
C6 C1 Ru1 71.94(8)
C2 C1 Ru1 72.26(8)
C3 C2 C1 120.22(14)
C3 C2 Ru1 71.14(9)
C1 C2 Ru1 69.71(8)
C2 C3 C4 119.65(14)
C2 C3 Ru1 71.91(8)
C4 C3 Ru1 69.99(8)
C5 C4 C3 120.32(14)
C5 C4 Ru1 72.06(8)
C3 C4 Ru1 71.86(8)
C4 C5 C6 120.24(13)
C4 C5 Ru1 70.34(9)
C6 C5 Ru1 70.90(8)
C1 C6 C5 118.75(13)
C1 C6 C7 120.46(13)
C5 C6 C7 120.77(13)
C1 C6 Ru1 70.37(8)
C5 C6 Ru1 70.98(8)
C7 C6 Ru1 129.22(10)
C6 C7 C8 115.54(12)
C9 C8 C7 114.03(13)
C8 C9 S1 117.99(11)

loop_
_geom_bond_atom_site_label_1
_geom_bond_atom_site_label_2
_geom_bond_distance
Ru1 Cnt 1.670
Ru1 C4 2.1729(14)
Ru1 C1 2.1738(14)
Ru1 C6 2.1941(14)
Ru1 C5 2.1952(15)
Ru1 C3 2.1975(15)
Ru1 C2 2.2073(14)
Ru1 S1 2.3670(4)
Ru1 Cl1 2.4032(4)
Ru1 Cl2 2.4228(4)
S1 C10 1.7987(17)
S1 C9 1.8165(17)
C1 C6 1.411(2)
C1 C2 1.428(2)
C2 C3 1.396(2)
C3 C4 1.428(2)
C4 C5 1.408(2)
C5 C6 1.433(2)
C6 C7 1.505(2)
C7 C8 1.527(2)
C8 C9 1.522(2)

loop_
_geom_torsion_atom_site_label_1
_geom_torsion_atom_site_label_2
_geom_torsion_atom_site_label_3
_geom_torsion_atom_site_label_4
_geom_torsion
C4 Ru1 S1 C10 -20.74(8)
C1 Ru1 S1 C10 -117.19(7)
C6 Ru1 S1 C10 -87.36(7)
C5 Ru1 S1 C10 -49.21(7)
C3 Ru1 S1 C10 -15.83(14)
C2 Ru1 S1 C10 -126.42(11)
Cl1 Ru1 S1 C10 154.39(6)
Cl2 Ru1 S1 C10 66.67(6)
C4 Ru1 S1 C9 87.70(8)
C1 Ru1 S1 C9 -8.76(7)
C6 Ru1 S1 C9 21.07(7)
C5 Ru1 S1 C9 59.22(7)
C3 Ru1 S1 C9 92.60(13)
C2 Ru1 S1 C9 -17.99(11)
Cl1 Ru1 S1 C9 -97.18(6)
Cl2 Ru1 S1 C9 175.10(6)
C4 Ru1 C1 C6 -66.67(9)
C5 Ru1 C1 C6 -29.86(8)
C3 Ru1 C1 C6 -104.10(9)
C2 Ru1 C1 C6 -131.92(13)
S1 Ru1 C1 C6 54.36(9)
Cl1 Ru1 C1 C6 137.14(8)
Cl2 Ru1 C1 C6 -136.41(10)
C4 Ru1 C1 C2 65.25(9)
C6 Ru1 C1 C2 131.92(13)
C5 Ru1 C1 C2 102.07(9)
C3 Ru1 C1 C2 27.83(8)
S1 Ru1 C1 C2 -173.72(7)
Cl1 Ru1 C1 C2 -90.94(8)
Cl2 Ru1 C1 C2 -4.49(16)
C6 C1 C2 C3 3.2(2)
Ru1 C1 C2 C3 -52.12(12)
C6 C1 C2 Ru1 55.35(12)
C4 Ru1 C2 C3 29.59(9)
C1 Ru1 C2 C3 133.89(13)
C6 Ru1 C2 C3 104.55(10)
C5 Ru1 C2 C3 66.73(9)
S1 Ru1 C2 C3 147.23(9)
Cl1 Ru1 C2 C3 -135.62(8)
Cl2 Ru1 C2 C3 -47.98(10)
C4 Ru1 C2 C1 -104.30(9)
C6 Ru1 C2 C1 -29.34(8)
C5 Ru1 C2 C1 -67.16(9)
C3 Ru1 C2 C1 -133.89(13)
S1 Ru1 C2 C1 13.34(15)
Cl1 Ru1 C2 C1 90.48(8)
Cl2 Ru1 C2 C1 178.13(7)
C1 C2 C3 C4 -1.7(2)
Ru1 C2 C3 C4 -53.12(12)
C1 C2 C3 Ru1 51.47(12)
C4 Ru1 C3 C2 -132.28(13)
C1 Ru1 C3 C2 -28.58(9)
C6 Ru1 C3 C2 -65.48(9)
C5 Ru1 C3 C2 -102.86(10)
S1 Ru1 C3 C2 -139.06(11)
Cl1 Ru1 C3 C2 51.88(9)
Cl2 Ru1 C3 C2 140.36(8)
C1 Ru1 C3 C4 103.70(10)
C6 Ru1 C3 C4 66.80(9)
C5 Ru1 C3 C4 29.43(9)
C2 Ru1 C3 C4 132.28(13)
S1 Ru1 C3 C4 -6.77(18)
Cl1 Ru1 C3 C4 -175.84(7)
Cl2 Ru1 C3 C4 -87.35(9)
C2 C3 C4 C5 -1.4(2)
Ru1 C3 C4 C5 -55.45(12)
C2 C3 C4 Ru1 54.02(12)
C1 Ru1 C4 C5 65.74(9)
C6 Ru1 C4 C5 28.68(8)
C3 Ru1 C4 C5 131.64(13)
C2 Ru1 C4 C5 102.93(9)
S1 Ru1 C4 C5 -51.11(9)
Cl1 Ru1 C4 C5 140.51(9)
Cl2 Ru1 C4 C5 -133.88(8)
C1 Ru1 C4 C3 -65.91(9)
C6 Ru1 C4 C3 -102.97(10)
C5 Ru1 C4 C3 -131.65(13)
C2 Ru1 C4 C3 -28.72(9)
S1 Ru1 C4 C3 177.24(7)
Cl1 Ru1 C4 C3 8.86(16)
Cl2 Ru1 C4 C3 94.47(9)
C3 C4 C5 C6 3.0(2)
Ru1 C4 C5 C6 -52.38(12)
C3 C4 C5 Ru1 55.35(12)
C1 Ru1 C5 C4 -104.06(9)
C6 Ru1 C5 C4 -133.60(12)
C3 Ru1 C5 C4 -29.83(9)
C2 Ru1 C5 C4 -66.34(9)
S1 Ru1 C5 C4 138.28(8)
Cl1 Ru1 C5 C4 -138.29(9)
Cl2 Ru1 C5 C4 53.46(9)
C4 Ru1 C5 C6 133.60(12)
C1 Ru1 C5 C6 29.54(8)
C3 Ru1 C5 C6 103.77(9)
C2 Ru1 C5 C6 67.26(9)
S1 Ru1 C5 C6 -88.12(8)
Cl1 Ru1 C5 C6 -4.69(15)
Cl2 Ru1 C5 C6 -172.94(7)
C2 C1 C6 C5 -1.7(2)
Ru1 C1 C6 C5 53.82(11)
C2 C1 C6 C7 179.81(13)
Ru1 C1 C6 C7 -124.68(13)
C2 C1 C6 Ru1 -55.50(12)
C4 C5 C6 C1 -1.4(2)
Ru1 C5 C6 C1 -53.53(11)
C4 C5 C6 C7 177.10(13)
Ru1 C5 C6 C7 124.97(13)
C4 C5 C6 Ru1 52.13(12)
C4 Ru1 C6 C1 103.23(9)
C5 Ru1 C6 C1 131.54(12)
C3 Ru1 C6 C1 65.68(9)
C2 Ru1 C6 C1 29.59(8)
S1 Ru1 C6 C1 -133.82(8)
Cl1 Ru1 C6 C1 -50.59(9)
Cl2 Ru1 C6 C1 146.00(8)
C4 Ru1 C6 C5 -28.31(8)
C1 Ru1 C6 C5 -131.54(12)
C3 Ru1 C6 C5 -65.86(9)
C2 Ru1 C6 C5 -101.95(9)
S1 Ru1 C6 C5 94.64(8)
Cl1 Ru1 C6 C5 177.87(7)
Cl2 Ru1 C6 C5 14.47(14)
C4 Ru1 C6 C7 -142.96(14)
C1 Ru1 C6 C7 113.81(16)
C5 Ru1 C6 C7 -114.65(16)
C3 Ru1 C6 C7 179.49(14)
C2 Ru1 C6 C7 143.40(14)
S1 Ru1 C6 C7 -20.01(13)
Cl1 Ru1 C6 C7 63.22(14)
Cl2 Ru1 C6 C7 -100.19(14)
C1 C6 C7 C8 128.62(15)
C5 C6 C7 C8 -49.85(19)
Ru1 C6 C7 C8 39.94(19)
C6 C7 C8 C9 -64.58(18)
C7 C8 C9 S1 76.13(17)
C10 S1 C9 C8 61.47(14)
Ru1 S1 C9 C8 -51.88(13)
